data_2208197
loop_
_publ_author_name
'Zeng, Xiao-Hua'
'Ding, Ming-Wu'
'He, Hong-Wu'

_publ_section_title
2-(4-Chlorophenoxy)-3-isopropyl-5,6,7,8-tetrahydro-2-benzothieno[2,3-<i>d</i>]pyrimidin-4(3<i>H</i>)-one
_journal_coeditor_code WN6406
_journal_issue 2
_journal_name_full 'Acta Crystallographica Section E'
_journal_page_first o731
_journal_page_last o732
_journal_paper_doi 10.1107/S1600536806001218
_journal_volume 62
_journal_year 2006
_chemical_formula_iupac 'C19 H19 Cl N2 O2 S'
_chemical_formula_moiety 'C19 H19 Cl N2 O2 S'
_chemical_formula_sum 'C19 H19 Cl N2 O2 S'
_chemical_formula_weight 374.87
_chemical_name_systematic
;
2-(4-Chlorophenoxy)-3-isopropyl-5,6,7,8-tetrahydro-2-
benzothieno[2,3-d]pyrimidin-4(3H)-one
;
_space_group_IT_number 4
_symmetry_cell_setting monoclinic
_symmetry_space_group_name_Hall 'P 2yb'
_symmetry_space_group_name_H-M 'P 1 21 1'
_atom_sites_solution_hydrogens geom
_atom_sites_solution_primary direct
_atom_sites_solution_secondary difmap
_cell_angle_alpha 90.00
_cell_angle_beta 115.13
_cell_angle_gamma 90.00
_cell_formula_units_Z 2
_cell_length_a 13.2129(12)
_cell_length_b 5.7350(5)
_cell_length_c 13.2120(12)
_cell_measurement_reflns_used 3917
_cell_measurement_temperature 292(2)
_cell_measurement_theta_max 26.66
_cell_measurement_theta_min 2.87
_cell_volume 906.39(14)
_computing_cell_refinement 'SAINT (Bruker, 2001)'
_computing_data_collection 'SMART (Bruker, 2001)'
_computing_data_reduction SAINT
_computing_molecular_graphics 'PLATON (Spek, 2003)'
_computing_publication_material 'SHELXTL (Sheldrick, 2001)'
_computing_structure_refinement 'SHELXL97 (Sheldrick, 1997)'
_computing_structure_solution 'SHELXS97 (Sheldrick, 1997)'
_diffrn_ambient_temperature 292(2)
_diffrn_measured_fraction_theta_full 0.995
_diffrn_measured_fraction_theta_max 0.995
_diffrn_measurement_device_type 'Bruker SMART CCD area-detector'
_diffrn_measurement_method '\f and \w'
_diffrn_radiation_monochromator graphite
_diffrn_radiation_source 'fine-focus sealed tube'
_diffrn_radiation_type MoK\a
_diffrn_radiation_wavelength 0.71073
_diffrn_reflns_av_R_equivalents 0.0559
_diffrn_reflns_av_sigmaI/netI 0.0456
_diffrn_reflns_limit_h_max 16
_diffrn_reflns_limit_h_min -17
_diffrn_reflns_limit_k_max 7
_diffrn_reflns_limit_k_min -7
_diffrn_reflns_limit_l_max 17
_diffrn_reflns_limit_l_min -17
_diffrn_reflns_number 10551
_diffrn_reflns_theta_full 27.48
_diffrn_reflns_theta_max 27.48
_diffrn_reflns_theta_min 1.70
_diffrn_standards_number 0
_exptl_absorpt_coefficient_mu 0.341
_exptl_absorpt_correction_T_max 0.9667
_exptl_absorpt_correction_T_min 0.9047
_exptl_absorpt_correction_type multi-scan
_exptl_absorpt_process_details '(SADABS; Sheldrick, 1996)'
_exptl_crystal_colour colorless
_exptl_crystal_density_diffrn 1.373
_exptl_crystal_density_method 'not measured'
_exptl_crystal_description block
_exptl_crystal_F_000 392
_exptl_crystal_size_max 0.30
_exptl_crystal_size_mid 0.20
_exptl_crystal_size_min 0.10
_refine_diff_density_max 0.370
_refine_diff_density_min -0.310
_refine_ls_abs_structure_details 'Flack (1983), 1386 Friedel pairs'
_refine_ls_abs_structure_Flack 0.00(8)
_refine_ls_extinction_method none
_refine_ls_goodness_of_fit_ref 1.00
_refine_ls_hydrogen_treatment constr
_refine_ls_matrix_type full
_refine_ls_number_parameters 228
_refine_ls_number_reflns 4119
_refine_ls_number_restraints 1
_refine_ls_restrained_S_all 1.00
_refine_ls_R_factor_all 0.0605
_refine_ls_R_factor_gt 0.0517
_refine_ls_shift/su_max 0.001
_refine_ls_shift/su_mean 0.000
_refine_ls_structure_factor_coef Fsqd
_refine_ls_weighting_details 'calc w = 1/[\s^2^(Fo^2^)+(0.0799P)^2^] where P = (Fo^2^+2Fc^2^)/3'
_refine_ls_weighting_scheme calc
_refine_ls_wR_factor_gt 0.1248
_refine_ls_wR_factor_ref 0.1303
_reflns_number_gt 3396
_reflns_number_total 4119
_reflns_threshold_expression I>2\s(I)
_cod_data_source_file wn6406.cif
_cod_data_source_block I
_cod_depositor_comments
;
The following automatic conversions were performed:
'_symmetry_cell_setting' value 'Monoclinic' changed to 'monoclinic'
according to '/home/saulius/struct/CIF-dictionaries/cif_core.dic'
dictionary named 'cif_core.dic' version 2.4.1 from 2010-06-29.

Automatic conversion script
Id: cif_fix_enum 1527 2010-12-29 10:47:43Z saulius 

The following automatic conversions were performed:

'_symmetry_cell_setting' value 'Monoclinic' changed to 'monoclinic'
according to /home/saulius/struct/CIF-dictionaries/cif_core.dic
dictionary named 'cif_core.dic' version 2.4.1 from 2010-06-29.

Automatic conversion script
Id: cif_fix_values 1715 2011-07-08 13:25:40Z adriana 
;
_cod_original_cell_volume 906.46(14)
_cod_original_sg_symbol_H-M 'P 21'
_cod_database_code 2208197
_cod_database_fobs_code 2208197

loop_
_symmetry_equiv_pos_as_xyz
'x, y, z'
'-x, y+1/2, -z'

loop_
_atom_site_label
_atom_site_fract_x
_atom_site_fract_y
_atom_site_fract_z
_atom_site_U_iso_or_equiv
_atom_site_adp_type
_atom_site_calc_flag
_atom_site_refinement_flags
_atom_site_occupancy
_atom_site_type_symbol
C1 0.9094(2) 0.6464(6) 0.1226(2) 0.0523(7) Uani d . 1 C
H1A 0.9395 0.7995 0.1202 0.063 Uiso calc R 1 H
H1B 0.9589 0.5716 0.1919 0.063 Uiso calc R 1 H
C2 0.9044(3) 0.5044(9) 0.0256(4) 0.0891(13) Uani d . 1 C
H2A 0.8818 0.6059 -0.0391 0.107 Uiso calc R 1 H
H2B 0.9793 0.4495 0.0422 0.107 Uiso calc R 1 H
C3 0.8298(3) 0.3039(8) -0.0047(4) 0.0847(11) Uani d . 1 C
H3A 0.8608 0.1885 0.0542 0.102 Uiso calc R 1 H
H3B 0.8290 0.2357 -0.0722 0.102 Uiso calc R 1 H
C4 0.7103(3) 0.3516(6) -0.0241(3) 0.0604(8) Uani d . 1 C
H4A 0.6673 0.4019 -0.1006 0.072 Uiso calc R 1 H
H4B 0.6767 0.2099 -0.0122 0.072 Uiso calc R 1 H
C5 0.7079(2) 0.5367(5) 0.0544(2) 0.0475(6) Uani d . 1 C
C6 0.79458(19) 0.6719(5) 0.11985(18) 0.0420(6) Uani d . 1 C
C7 0.76436(19) 0.8303(5) 0.18677(19) 0.0397(5) Uani d . 1 C
C8 0.65449(19) 0.8086(5) 0.1690(2) 0.0432(6) Uani d . 1 C
C9 0.83424(19) 0.9864(5) 0.2731(2) 0.0417(5) Uani d . 1 C
C10 0.8517(2) 1.2344(5) 0.4340(2) 0.0458(6) Uani d . 1 C
H10 0.9272 1.2293 0.4375 0.055 Uiso calc R 1 H
C11 0.8208(3) 1.4871(6) 0.4261(3) 0.0692(9) Uani d . 1 C
H11A 0.8108 1.5467 0.3546 0.104 Uiso calc R 1 H
H11B 0.8793 1.5723 0.4842 0.104 Uiso calc R 1 H
H11C 0.7525 1.5042 0.4345 0.104 Uiso calc R 1 H
C12 0.8599(3) 1.1178(6) 0.5412(2) 0.0630(8) Uani d . 1 C
H12A 0.7868 1.1078 0.5398 0.095 Uiso calc R 1 H
H12B 0.9078 1.2083 0.6046 0.095 Uiso calc R 1 H
H12C 0.8904 0.9639 0.5465 0.095 Uiso calc R 1 H
C13 0.66845(19) 1.0596(5) 0.3018(2) 0.0440(6) Uani d . 1 C
C14 0.5156(2) 1.1681(5) 0.3403(2) 0.0501(6) Uani d . 1 C
C15 0.4800(3) 0.9936(6) 0.3861(3) 0.0679(8) Uani d . 1 C
H15 0.5298 0.8803 0.4297 0.082 Uiso calc R 1 H
C16 0.3694(3) 0.9854(7) 0.3674(3) 0.0682(8) Uani d . 1 C
H16 0.3434 0.8644 0.3968 0.082 Uiso calc R 1 H
C17 0.2983(2) 1.1563(6) 0.3054(2) 0.0554(7) Uani d . 1 C
C18 0.3355(3) 1.3341(7) 0.2623(3) 0.0694(9) Uani d . 1 C
H18 0.2864 1.4509 0.2212 0.083 Uiso calc R 1 H
C19 0.4464(3) 1.3419(7) 0.2795(3) 0.0675(8) Uani d . 1 C
H19 0.4728 1.4626 0.2503 0.081 Uiso calc R 1 H
Cl1 0.15818(6) 1.1419(2) 0.28112(7) 0.0803(3) Uani d . 1 Cl
N1 0.77978(15) 1.0963(4) 0.33298(15) 0.0421(4) Uani d . 1 N
N2 0.60311(17) 0.9265(4) 0.22360(19) 0.0510(6) Uani d . 1 N
O1 0.93306(14) 1.0255(4) 0.29906(17) 0.0593(6) Uani d . 1 O
O2 0.62982(15) 1.1857(4) 0.36468(17) 0.0654(6) Uani d . 1 O
S1 0.58616(5) 0.59766(14) 0.07057(6) 0.0566(2) Uani d . 1 S

loop_
_atom_site_aniso_label
_atom_site_aniso_U_11
_atom_site_aniso_U_22
_atom_site_aniso_U_33
_atom_site_aniso_U_12
_atom_site_aniso_U_13
_atom_site_aniso_U_23
C1 0.0428(13) 0.0616(18) 0.0575(15) 0.0018(12) 0.0261(11) -0.0039(13)
C2 0.066(2) 0.117(3) 0.097(3) -0.008(2) 0.047(2) -0.038(3)
C3 0.080(2) 0.084(3) 0.107(3) -0.006(2) 0.055(2) -0.037(2)
C4 0.0651(18) 0.0599(18) 0.0527(16) 0.0040(15) 0.0217(14) -0.0100(14)
C5 0.0444(13) 0.0566(17) 0.0403(12) 0.0041(11) 0.0167(11) -0.0017(11)
C6 0.0409(12) 0.0486(14) 0.0367(11) 0.0061(10) 0.0168(10) 0.0045(10)
C7 0.0344(11) 0.0458(12) 0.0369(12) 0.0021(10) 0.0134(9) 0.0028(10)
C8 0.0316(11) 0.0523(14) 0.0419(12) -0.0012(10) 0.0119(10) -0.0041(11)
C9 0.0371(12) 0.0485(14) 0.0400(12) -0.0004(10) 0.0169(10) 0.0043(10)
C10 0.0390(13) 0.0468(15) 0.0480(14) -0.0066(11) 0.0152(11) -0.0075(11)
C11 0.088(2) 0.0461(16) 0.0630(19) -0.0120(16) 0.0221(17) -0.0005(14)
C12 0.0809(19) 0.0486(16) 0.0440(13) 0.0016(16) 0.0114(13) 0.0000(13)
C13 0.0353(12) 0.0513(15) 0.0465(12) -0.0006(11) 0.0183(10) -0.0037(11)
C14 0.0384(13) 0.0625(17) 0.0539(14) -0.0035(12) 0.0241(11) -0.0173(13)
C15 0.0536(17) 0.0626(19) 0.086(2) 0.0120(15) 0.0287(16) 0.0089(17)
C16 0.0570(18) 0.075(2) 0.079(2) -0.0085(17) 0.0346(16) 0.0091(18)
C17 0.0397(13) 0.082(2) 0.0489(13) 0.0021(14) 0.0233(11) -0.0099(14)
C18 0.0528(17) 0.073(2) 0.078(2) 0.0121(16) 0.0235(16) 0.0169(18)
C19 0.0581(17) 0.070(2) 0.077(2) -0.0023(16) 0.0310(16) 0.0100(18)
Cl1 0.0433(4) 0.1315(9) 0.0715(5) -0.0007(5) 0.0296(3) -0.0147(5)
N1 0.0333(9) 0.0469(11) 0.0442(10) -0.0011(9) 0.0147(8) -0.0002(10)
N2 0.0344(11) 0.0621(15) 0.0542(13) -0.0001(10) 0.0166(10) -0.0146(11)
O1 0.0334(9) 0.0801(15) 0.0671(12) -0.0106(9) 0.0241(8) -0.0169(10)
O2 0.0381(9) 0.0877(15) 0.0732(12) -0.0092(10) 0.0263(9) -0.0346(12)
S1 0.0366(3) 0.0675(5) 0.0589(4) -0.0046(3) 0.0137(3) -0.0198(3)

loop_
_atom_type_symbol
_atom_type_description
_atom_type_scat_dispersion_real
_atom_type_scat_dispersion_imag
_atom_type_scat_source
C C 0.0033 0.0016 'International Tables Vol C Tables 4.2.6.8 and 6.1.1.4'
H H 0.0000 0.0000 'International Tables Vol C Tables 4.2.6.8 and 6.1.1.4'
N N 0.0061 0.0033 'International Tables Vol C Tables 4.2.6.8 and 6.1.1.4'
O O 0.0106 0.0060 'International Tables Vol C Tables 4.2.6.8 and 6.1.1.4'
S S 0.1246 0.1234 'International Tables Vol C Tables 4.2.6.8 and 6.1.1.4'
Cl Cl 0.1484 0.1585 'International Tables Vol C Tables 4.2.6.8 and 6.1.1.4'

loop_
_geom_angle_atom_site_label_1
_geom_angle_atom_site_label_2
_geom_angle_atom_site_label_3
_geom_angle
C2 C1 C6 110.7(2)
C2 C1 H1A 109.5
C6 C1 H1A 109.5
C2 C1 H1B 109.5
C6 C1 H1B 109.5
H1A C1 H1B 108.1
C3 C2 C1 116.3(3)
C3 C2 H2A 108.2
C1 C2 H2A 108.2
C3 C2 H2B 108.2
C1 C2 H2B 108.2
H2A C2 H2B 107.4
C2 C3 C4 116.1(3)
C2 C3 H3A 108.3
C4 C3 H3A 108.3
C2 C3 H3B 108.3
C4 C3 H3B 108.3
H3A C3 H3B 107.4
C5 C4 C3 109.8(3)
C5 C4 H4A 109.7
C3 C4 H4A 109.7
C5 C4 H4B 109.7
C3 C4 H4B 109.7
H4A C4 H4B 108.2
C6 C5 C4 126.2(2)
C6 C5 S1 112.51(19)
C4 C5 S1 121.3(2)
C5 C6 C7 112.0(2)
C5 C6 C1 122.1(2)
C7 C6 C1 125.8(2)
C8 C7 C9 118.0(2)
C8 C7 C6 112.8(2)
C9 C7 C6 129.0(2)
N2 C8 C7 126.3(2)
N2 C8 S1 121.92(17)
C7 C8 S1 111.68(19)
O1 C9 N1 119.7(2)
O1 C9 C7 126.0(2)
N1 C9 C7 114.31(19)
N1 C10 C11 113.5(2)
N1 C10 C12 111.3(2)
C11 C10 C12 113.5(2)
N1 C10 H10 105.9
C11 C10 H10 105.9
C12 C10 H10 105.9
C10 C11 H11A 109.5
C10 C11 H11B 109.5
H11A C11 H11B 109.5
C10 C11 H11C 109.5
H11A C11 H11C 109.5
H11B C11 H11C 109.5
C10 C12 H12A 109.5
C10 C12 H12B 109.5
H12A C12 H12B 109.5
C10 C12 H12C 109.5
H12A C12 H12C 109.5
H12B C12 H12C 109.5
N2 C13 O2 120.9(2)
N2 C13 N1 127.3(2)
O2 C13 N1 111.8(2)
C15 C14 C19 122.1(3)
C15 C14 O2 119.6(3)
C19 C14 O2 118.0(3)
C14 C15 C16 119.3(3)
C14 C15 H15 120.3
C16 C15 H15 120.3
C17 C16 C15 119.4(3)
C17 C16 H16 120.3
C15 C16 H16 120.3
C18 C17 C16 120.8(3)
C18 C17 Cl1 120.3(2)
C16 C17 Cl1 118.9(2)
C17 C18 C19 120.1(3)
C17 C18 H18 119.9
C19 C18 H18 119.9
C14 C19 C18 118.2(3)
C14 C19 H19 120.9
C18 C19 H19 120.9
C13 N1 C9 119.9(2)
C13 N1 C10 123.09(19)
C9 N1 C10 116.84(18)
C13 N2 C8 114.0(2)
C13 O2 C14 117.9(2)
C8 S1 C5 91.02(12)

loop_
_geom_bond_atom_site_label_1
_geom_bond_atom_site_label_2
_geom_bond_distance
C1 C2 1.497(5)
C1 C6 1.509(3)
C1 H1A 0.9700
C1 H1B 0.9700
C2 C3 1.455(6)
C2 H2A 0.9700
C2 H2B 0.9700
C3 C4 1.514(4)
C3 H3A 0.9700
C3 H3B 0.9700
C4 C5 1.494(4)
C4 H4A 0.9700
C4 H4B 0.9700
C5 C6 1.349(4)
C5 S1 1.745(3)
C6 C7 1.437(3)
C7 C8 1.374(3)
C7 C9 1.435(4)
C8 N2 1.362(3)
C8 S1 1.724(3)
C9 O1 1.222(3)
C9 N1 1.423(3)
C10 N1 1.495(3)
C10 C11 1.497(5)
C10 C12 1.528(4)
C10 H10 0.9800
C11 H11A 0.9600
C11 H11B 0.9600
C11 H11C 0.9600
C12 H12A 0.9600
C12 H12B 0.9600
C12 H12C 0.9600
C13 N2 1.280(3)
C13 O2 1.354(3)
C13 N1 1.365(3)
C14 C15 1.353(4)
C14 C19 1.361(5)
C14 O2 1.406(3)
C15 C16 1.376(4)
C15 H15 0.9300
C16 C17 1.365(5)
C16 H16 0.9300
C17 C18 1.357(5)
C17 Cl1 1.741(3)
C18 C19 1.385(4)
C18 H18 0.9300
C19 H19 0.9300

loop_
_geom_hbond_atom_site_label_D
_geom_hbond_atom_site_label_H
_geom_hbond_atom_site_label_A
_geom_hbond_distance_DH
_geom_hbond_distance_HA
_geom_hbond_distance_DA
_geom_hbond_angle_DHA
_geom_hbond_publ_flag
C10 H10 O1 0.98 2.20 2.720(3) 112 yes
C11 H11C O2 0.96 2.35 2.876(4) 114 yes
C12 H12A O2 0.96 2.40 2.969(4) 117 yes

loop_
_geom_torsion_atom_site_label_1
_geom_torsion_atom_site_label_2
_geom_torsion_atom_site_label_3
_geom_torsion_atom_site_label_4
_geom_torsion
C6 C1 C2 C3 -39.8(5)
C1 C2 C3 C4 52.9(6)
C2 C3 C4 C5 -35.3(5)
C3 C4 C5 C6 10.6(4)
C3 C4 C5 S1 -168.9(3)
C4 C5 C6 C7 -179.1(3)
S1 C5 C6 C7 0.5(3)
C4 C5 C6 C1 -1.2(4)
S1 C5 C6 C1 178.3(2)
C2 C1 C6 C5 14.7(4)
C2 C1 C6 C7 -167.7(3)
C5 C6 C7 C8 -0.1(3)
C1 C6 C7 C8 -177.8(2)
C5 C6 C7 C9 174.0(3)
C1 C6 C7 C9 -3.8(4)
C9 C7 C8 N2 1.9(4)
C6 C7 C8 N2 176.7(2)
C9 C7 C8 S1 -175.13(19)
C6 C7 C8 S1 -0.4(3)
C8 C7 C9 O1 -179.8(3)
C6 C7 C9 O1 6.4(4)
C8 C7 C9 N1 1.8(3)
C6 C7 C9 N1 -172.0(2)
C19 C14 C15 C16 2.5(5)
O2 C14 C15 C16 176.1(3)
C14 C15 C16 C17 -1.5(5)
C15 C16 C17 C18 -0.2(5)
C15 C16 C17 Cl1 179.3(3)
C16 C17 C18 C19 1.1(5)
Cl1 C17 C18 C19 -178.4(3)
C15 C14 C19 C18 -1.6(5)
O2 C14 C19 C18 -175.3(3)
C17 C18 C19 C14 -0.2(5)
N2 C13 N1 C9 2.5(4)
O2 C13 N1 C9 -177.2(2)
N2 C13 N1 C10 -172.8(3)
O2 C13 N1 C10 7.6(3)
O1 C9 N1 C13 177.7(2)
C7 C9 N1 C13 -3.8(3)
O1 C9 N1 C10 -6.8(3)
C7 C9 N1 C10 171.6(2)
C11 C10 N1 C13 -65.6(3)
C12 C10 N1 C13 63.9(3)
C11 C10 N1 C9 119.0(3)
C12 C10 N1 C9 -111.4(3)
O2 C13 N2 C8 -179.1(2)
N1 C13 N2 C8 1.3(4)
C7 C8 N2 C13 -3.5(4)
S1 C8 N2 C13 173.2(2)
N2 C13 O2 C14 -0.8(4)
N1 C13 O2 C14 178.9(2)
C15 C14 O2 C13 85.6(3)
C19 C14 O2 C13 -100.6(3)
N2 C8 S1 C5 -176.7(2)
C7 C8 S1 C5 0.5(2)
C6 C5 S1 C8 -0.6(2)
C4 C5 S1 C8 179.0(2)

loop_
_cod_related_entry_id
_cod_related_entry_database
_cod_related_entry_code
1 ChemSpider 21126468
